data_7249619
loop_
_publ_author_name
'Shen, Yue'
'Jin, Jiu-Zeng'
'Yang, Zhen-Yu'
'Zhao, Jie'
'Liu, Bin-Qiu'
'Zhang, Ju-Wen'

_publ_section_title
;
 Syntheses and properties of two pH-directed types of cobalt--lanthanoid
 heterometallic complexes constructed from 2,5-dichlorobenzoate and
 1,10-phenanthroline
;
_journal_issue 48
_journal_name_full CrystEngComm
_journal_page_first 6873
_journal_page_last 6882
_journal_paper_doi 10.1039/D4CE00886C
_journal_volume 26
_journal_year 2024
_chemical_formula_moiety 'C94 H46 Cl20 Co2 Er2 N4 O20'
_chemical_formula_sum 'C94 H46 Cl20 Co2 Er2 N4 O20'
_chemical_formula_weight 2712.73
_space_group_crystal_system monoclinic
_space_group_IT_number 14
_space_group_name_Hall '-P 2yn'
_space_group_name_H-M_alt 'P 1 21/n 1'
_atom_sites_solution_hydrogens geom
_audit_creation_date 2022-01-25
_audit_creation_method
;
Olex2 1.3-alpha
(compiled 2020.11.12 svn.r5f609507 for OlexSys, GUI svn.r6403)
;
_audit_update_record
;
2022-07-08 deposited with the CCDC.	2024-11-14 downloaded from the CCDC.
;
_cell_angle_alpha 90
_cell_angle_beta 107.346(2)
_cell_angle_gamma 90
_cell_formula_units_Z 2
_cell_length_a 13.7158(15)
_cell_length_b 27.325(3)
_cell_length_c 14.1709(16)
_cell_measurement_reflns_used 9877
_cell_measurement_temperature 273.15
_cell_measurement_theta_max 28.57
_cell_measurement_theta_min 2.35
_cell_volume 5069.5(10)
_computing_cell_refinement 'SAINT V8.18C (?, 2016)'
_computing_data_reduction 'SAINT V8.18C (?, 2016)'
_computing_molecular_graphics 'Olex2 1.3-alpha (Dolomanov et al., 2009)'
_computing_publication_material 'Olex2 1.3-alpha (Dolomanov et al., 2009)'
_computing_structure_refinement 'SHELXL 2018/3 (Sheldrick, 2015)'
_computing_structure_solution 'SHELXT 2014/5 (Sheldrick, 2014)'
_diffrn_ambient_temperature 273.15
_diffrn_measured_fraction_theta_full 1.000
_diffrn_measured_fraction_theta_max 0.992
_diffrn_measurement_device_type 'Bruker APEX-II CCD'
_diffrn_measurement_method '\f and \w scans'
_diffrn_radiation_monochromator graphite
_diffrn_radiation_type MoK\a
_diffrn_radiation_wavelength 0.71073
_diffrn_reflns_av_R_equivalents 0.0421
_diffrn_reflns_av_unetI/netI 0.0415
_diffrn_reflns_Laue_measured_fraction_full 1.000
_diffrn_reflns_Laue_measured_fraction_max 0.992
_diffrn_reflns_limit_h_max 15
_diffrn_reflns_limit_h_min -18
_diffrn_reflns_limit_k_max 29
_diffrn_reflns_limit_k_min -36
_diffrn_reflns_limit_l_max 19
_diffrn_reflns_limit_l_min -17
_diffrn_reflns_number 37057
_diffrn_reflns_point_group_measured_fraction_full 1.000
_diffrn_reflns_point_group_measured_fraction_max 0.992
_diffrn_reflns_theta_full 25.242
_diffrn_reflns_theta_max 28.596
_diffrn_reflns_theta_min 1.680
_diffrn_source_current 30.0
_diffrn_source_power 1.2
_diffrn_source_voltage 40.0
_diffrn_standards_number 0
_exptl_absorpt_coefficient_mu 2.557
_exptl_absorpt_correction_type none
_exptl_crystal_colour colourless
_exptl_crystal_colour_primary colourless
_exptl_crystal_density_diffrn 1.777
_exptl_crystal_description block
_exptl_crystal_F_000 2656
_refine_diff_density_max 0.983
_refine_diff_density_min -1.701
_refine_diff_density_rms 0.113
_refine_ls_extinction_method none
_refine_ls_goodness_of_fit_ref 1.159
_refine_ls_hydrogen_treatment constr
_refine_ls_matrix_type full
_refine_ls_number_parameters 640
_refine_ls_number_reflns 12863
_refine_ls_number_restraints 0
_refine_ls_restrained_S_all 1.159
_refine_ls_R_factor_all 0.0524
_refine_ls_R_factor_gt 0.0416
_refine_ls_shift/su_max 0.001
_refine_ls_shift/su_mean 0.000
_refine_ls_structure_factor_coef Fsqd
_refine_ls_weighting_details 'w=1/[\s^2^(Fo^2^)+(0.0271P)^2^+8.3604P] where P=(Fo^2^+2Fc^2^)/3'
_refine_ls_weighting_scheme calc
_refine_ls_wR_factor_gt 0.0869
_refine_ls_wR_factor_ref 0.0912
_reflns_Friedel_coverage 0.000
_reflns_number_gt 11031
_reflns_number_total 12863
_reflns_threshold_expression 'I > 2\s(I)'
_cod_data_source_file d4ce00886c2.cif
_cod_data_source_block 1_CCDC8
_cod_depositor_comments 'Adding full bibliography for 7249611--7249621.cif.'
_cod_database_code 7249619
_shelx_shelxl_version_number 2018/3
_shelx_space_group_comment
;
The symmetry employed for this shelxl refinement is uniquely defined
by the following loop, which should always be used as a source of
symmetry information in preference to the above space-group names.
They are only intended as comments.
;
_olex2_refinement_description
;
1. Fixed Uiso
 At 1.2 times of:
  All C(H) groups
2.a Aromatic/amide H refined with riding coordinates:
 C14(H14), C18(H18), C30(H30), C34(H34), C38(H38), C46(H46), C47(H47), C3(H3),
 C25(H25), C7(H7), C29(H29), C15(H15), C2(H2), C33(H33), C35(H35), C37(H37),
 C19(H19), C5(H5), C21(H21), C43(H43), C11(H11), C45(H45), C23(H23)
;
_olex2_submission_special_instructions 'No special instructions were received'

loop_
_space_group_symop_operation_xyz
'x, y, z'
'-x+1/2, y+1/2, -z+1/2'
'-x, -y, -z'
'x-1/2, -y-1/2, z-1/2'

loop_
_atom_site_label
_atom_site_type_symbol
_atom_site_fract_x
_atom_site_fract_y
_atom_site_fract_z
_atom_site_U_iso_or_equiv
_atom_site_adp_type
_atom_site_occupancy
_atom_site_site_symmetry_order
_atom_site_calc_flag
_atom_site_refinement_flags_posn
_atom_site_refinement_flags_adp
_atom_site_refinement_flags_occupancy
_atom_site_disorder_assembly
_atom_site_disorder_group
Er1 Er 0.57740(2) 0.43797(2) 0.52179(2) 0.02078(5) Uani 1 1 d . . . . .
Co1 Co 0.74113(4) 0.31591(2) 0.61350(4) 0.03683(13) Uani 1 1 d . . . . .
Cl03 Cl 0.45843(11) 0.51608(7) 0.83898(11) 0.0734(4) Uani 1 1 d . . . . .
Cl04 Cl 0.80581(10) 0.40974(5) 0.93547(10) 0.0608(3) Uani 1 1 d . . . . .
Cl05 Cl 0.89067(10) 0.50461(5) 0.58045(13) 0.0733(4) Uani 1 1 d . . . . .
Cl06 Cl 0.16755(10) 0.34797(6) 0.29066(12) 0.0768(4) Uani 1 1 d . . . . .
Cl07 Cl 0.80018(14) 0.51799(7) 0.24122(12) 0.0859(5) Uani 1 1 d . . . . .
Cl08 Cl 0.47969(14) 0.20018(5) 0.54968(15) 0.0915(6) Uani 1 1 d . . . . .
Cl09 Cl 0.80330(15) 0.70569(6) 0.36952(14) 0.0877(5) Uani 1 1 d . . . . .
Cl0A Cl 0.86805(13) 0.29633(6) 0.34177(16) 0.0903(6) Uani 1 1 d . . . . .
Cl0B Cl 0.92072(12) 0.54534(10) 0.89742(16) 0.1213(8) Uani 1 1 d . . . . .
Cl0C Cl 0.34820(15) 0.36319(13) 0.87254(19) 0.1463(12) Uani 1 1 d . . . . .
O1 O 0.5504(2) 0.50780(9) 0.60467(19) 0.0336(6) Uani 1 1 d . . . . .
O4 O 0.6712(2) 0.50095(9) 0.4844(2) 0.0385(7) Uani 1 1 d . . . . .
O6 O 0.5848(2) 0.57117(10) 0.4631(3) 0.0424(7) Uani 1 1 d . . . . .
O8 O 0.6501(2) 0.41685(11) 0.6818(2) 0.0426(7) Uani 1 1 d . . . . .
O10 O 0.6915(2) 0.33976(12) 0.7256(2) 0.0478(8) Uani 1 1 d . . . . .
O5 O 0.5427(2) 0.35648(10) 0.5112(3) 0.0531(9) Uani 1 1 d . . . . .
O3 O 0.4883(3) 0.57292(11) 0.6527(2) 0.0479(8) Uani 1 1 d . . . . .
O7 O 0.6065(2) 0.28342(11) 0.5456(3) 0.0485(8) Uani 1 1 d . . . . .
O2 O 0.7195(2) 0.40311(10) 0.4955(2) 0.0406(7) Uani 1 1 d . . . . .
O9 O 0.7870(2) 0.33074(11) 0.4941(3) 0.0508(8) Uani 1 1 d . . . . .
N1 N 0.8205(3) 0.25051(13) 0.6499(3) 0.0394(8) Uani 1 1 d . . . . .
C1 C 0.6208(3) 0.53217(13) 0.7729(3) 0.0306(8) Uani 1 1 d . . . . .
C4 C 0.5478(3) 0.53735(13) 0.6711(3) 0.0278(7) Uani 1 1 d . . . . .
N2 N 0.8873(3) 0.34097(15) 0.7055(3) 0.0477(9) Uani 1 1 d . . . . .
C6 C 0.5872(3) 0.52589(16) 0.8545(3) 0.0414(10) Uani 1 1 d . . . . .
C8 C 0.6642(3) 0.54614(13) 0.4747(3) 0.0300(8) Uani 1 1 d . . . . .
C10 C 0.7590(3) 0.57455(14) 0.4733(3) 0.0299(8) Uani 1 1 d . . . . .
C12 C 0.6563(3) 0.38042(15) 0.7367(3) 0.0333(8) Uani 1 1 d . . . . .
C14 C 0.7442(3) 0.62031(15) 0.4291(3) 0.0369(9) Uani 1 1 d . . . . .
H14 H 0.678129 0.632293 0.402915 0.044 Uiso 1 1 calc R U . . .
C16 C 0.7649(3) 0.37245(14) 0.4588(3) 0.0285(8) Uani 1 1 d . . . . .
C18 C 0.7840(3) 0.43700(17) 0.3450(3) 0.0397(9) Uani 1 1 d . . . . .
H18 H 0.750679 0.457393 0.377960 0.048 Uiso 1 1 calc R U . . .
C20 C 0.8591(3) 0.55852(16) 0.5139(3) 0.0424(10) Uani 1 1 d . . . . .
C22 C 0.7982(3) 0.38801(16) 0.3717(3) 0.0345(9) Uani 1 1 d . . . . .
C24 C 0.5328(3) 0.31156(13) 0.5117(3) 0.0306(8) Uani 1 1 d . . . . .
C26 C 0.6779(3) 0.39663(16) 0.9177(3) 0.0406(9) Uani 1 1 d . . . . .
C28 C 0.6164(3) 0.38491(16) 0.8239(3) 0.0376(9) Uani 1 1 d . . . . .
C30 C 0.7240(3) 0.53708(17) 0.7860(3) 0.0431(10) Uani 1 1 d . . . . .
H30 H 0.748188 0.539808 0.731515 0.052 Uiso 1 1 calc R U . . .
C32 C 0.8182(4) 0.4558(2) 0.2709(4) 0.0551(13) Uani 1 1 d . . . . .
C34 C 0.3545(3) 0.32264(16) 0.4073(3) 0.0373(9) Uani 1 1 d . . . . .
H34 H 0.372369 0.354877 0.399286 0.045 Uiso 1 1 calc R U . . .
C36 C 0.9188(3) 0.25557(18) 0.7082(3) 0.0433(10) Uani 1 1 d . . . . .
C38 C 0.6554(4) 0.52606(19) 0.9494(3) 0.0551(13) Uani 1 1 d . . . . .
H38 H 0.631909 0.521821 1.004029 0.066 Uiso 1 1 calc R U . . .
C40 C 0.8257(4) 0.64833(17) 0.4233(4) 0.0495(12) Uani 1 1 d . . . . .
C42 C 0.4275(3) 0.29089(14) 0.4651(3) 0.0333(8) Uani 1 1 d . . . . .
C44 C 0.3978(4) 0.24340(17) 0.4764(4) 0.0514(12) Uani 1 1 d . . . . .
C46 C 0.7575(4) 0.53256(19) 0.9616(3) 0.0576(14) Uani 1 1 d . . . . .
H46 H 0.803652 0.533303 1.024788 0.069 Uiso 1 1 calc R U . . .
C47 C 0.5145(4) 0.3749(2) 0.8119(4) 0.0648(15) Uani 1 1 d . . . . .
H47 H 0.471285 0.367463 0.749326 0.078 Uiso 1 1 calc R U . . .
C3 C 0.7860(4) 0.20650(16) 0.6187(4) 0.0514(12) Uani 1 1 d . . . . .
H3 H 0.718832 0.203165 0.578964 0.062 Uiso 1 1 calc R U . . .
C25 C 0.6389(4) 0.3973(2) 0.9972(4) 0.0627(14) Uani 1 1 d . . . . .
H25 H 0.681317 0.405105 1.059852 0.075 Uiso 1 1 calc R U . . .
C13 C 0.7915(4) 0.5379(2) 0.8807(4) 0.0541(12) Uani 1 1 d . . . . .
C27 C 0.9527(3) 0.3036(2) 0.7400(3) 0.0474(11) Uani 1 1 d . . . . .
C7 C 0.9161(4) 0.3859(2) 0.7351(5) 0.0693(16) Uani 1 1 d . . . . .
H7 H 0.871001 0.411545 0.710888 0.083 Uiso 1 1 calc R U . . .
C29 C 0.9242(4) 0.6310(2) 0.4595(4) 0.0628(15) Uani 1 1 d . . . . .
H29 H 0.978906 0.649264 0.452749 0.075 Uiso 1 1 calc R U . . .
C15 C 0.8478(5) 0.16427(19) 0.6435(5) 0.0699(17) Uani 1 1 d . . . . .
H15 H 0.822208 0.133695 0.619713 0.084 Uiso 1 1 calc R U . . .
C31 C 0.9844(4) 0.2152(2) 0.7375(4) 0.0604(15) Uani 1 1 d . . . . .
C2 C 0.9401(3) 0.5867(2) 0.5055(4) 0.0602(14) Uani 1 1 d . . . . .
H2 H 1.006452 0.575135 0.531704 0.072 Uiso 1 1 calc R U . . .
C33 C 0.9460(5) 0.1692(2) 0.7032(5) 0.075(2) Uani 1 1 d . . . . .
H33 H 0.987365 0.141712 0.720979 0.090 Uiso 1 1 calc R U . . .
C17 C 1.0519(4) 0.3111(3) 0.8054(4) 0.0671(16) Uani 1 1 d . . . . .
C35 C 0.2287(4) 0.2596(2) 0.3714(5) 0.0768(19) Uani 1 1 d . . . . .
H35 H 0.162883 0.248921 0.338914 0.092 Uiso 1 1 calc R U . . .
C9 C 0.2562(3) 0.30703(19) 0.3616(4) 0.0490(11) Uani 1 1 d . . . . .
C37 C 0.2990(5) 0.2280(2) 0.4293(5) 0.083(2) Uani 1 1 d . . . . .
H37 H 0.280157 0.195879 0.437064 0.100 Uiso 1 1 calc R U . . .
C19 C 1.0781(5) 0.3593(3) 0.8361(5) 0.091(2) Uani 1 1 d . . . . .
H19 H 1.141766 0.365788 0.880768 0.109 Uiso 1 1 calc R U . . .
C39 C 0.4762(4) 0.3759(3) 0.8912(5) 0.0713(17) Uani 1 1 d . . . . .
C5 C 1.0850(5) 0.2243(3) 0.8022(5) 0.082(2) Uani 1 1 d . . . . .
H5 H 1.130158 0.198250 0.821325 0.099 Uiso 1 1 calc R U . . .
C41 C 0.8457(3) 0.3581(2) 0.3185(4) 0.0528(13) Uani 1 1 d . . . . .
C21 C 1.1159(4) 0.2691(4) 0.8359(5) 0.089(2) Uani 1 1 d . . . . .
H21 H 1.180719 0.273030 0.880418 0.107 Uiso 1 1 calc R U . . .
C43 C 0.5384(5) 0.3865(2) 0.9841(4) 0.0725(17) Uani 1 1 d . . . . .
H43 H 0.512554 0.386289 1.037734 0.087 Uiso 1 1 calc R U . . .
C11 C 0.8659(4) 0.4269(3) 0.2198(4) 0.0734(18) Uani 1 1 d . . . . .
H11 H 0.888902 0.440240 0.169869 0.088 Uiso 1 1 calc R U . . .
C45 C 0.8796(4) 0.3783(3) 0.2424(4) 0.0740(19) Uani 1 1 d . . . . .
H45 H 0.911564 0.358365 0.207259 0.089 Uiso 1 1 calc R U . . .
C23 C 1.0119(5) 0.3964(3) 0.8016(6) 0.090(2) Uani 1 1 d . . . . .
H23 H 1.029754 0.428456 0.821721 0.108 Uiso 1 1 calc R U . . .

loop_
_atom_site_aniso_label
_atom_site_aniso_U_11
_atom_site_aniso_U_22
_atom_site_aniso_U_33
_atom_site_aniso_U_23
_atom_site_aniso_U_13
_atom_site_aniso_U_12
Er1 0.02109(7) 0.02104(7) 0.01921(8) -0.00091(6) 0.00446(5) -0.00046(6)
Co1 0.0356(3) 0.0304(3) 0.0446(3) 0.0005(2) 0.0122(2) 0.0084(2)
Cl03 0.0616(8) 0.1135(12) 0.0506(8) 0.0065(8) 0.0253(6) -0.0175(8)
Cl04 0.0494(6) 0.0746(9) 0.0533(8) -0.0163(7) 0.0077(5) -0.0081(6)
Cl05 0.0481(7) 0.0678(9) 0.0877(11) 0.0139(8) -0.0045(7) 0.0048(6)
Cl06 0.0454(7) 0.0991(11) 0.0692(10) -0.0172(8) -0.0084(6) 0.0103(7)
Cl07 0.0974(12) 0.0976(12) 0.0654(10) 0.0330(9) 0.0285(8) -0.0267(9)
Cl08 0.0946(11) 0.0502(8) 0.1147(15) 0.0359(9) 0.0084(10) -0.0180(8)
Cl09 0.1270(14) 0.0559(8) 0.0948(13) 0.0144(8) 0.0555(11) -0.0303(9)
Cl0A 0.0865(11) 0.0720(10) 0.1317(16) -0.0429(10) 0.0620(11) 0.0031(8)
Cl0B 0.0427(8) 0.203(2) 0.0977(15) 0.0356(15) -0.0096(8) -0.0003(11)
Cl0C 0.0687(11) 0.273(3) 0.1158(18) -0.054(2) 0.0554(12) -0.0497(16)
O1 0.0463(15) 0.0320(13) 0.0204(13) -0.0083(11) 0.0070(11) 0.0015(12)
O4 0.0336(14) 0.0285(13) 0.062(2) -0.0041(13) 0.0268(13) -0.0033(11)
O6 0.0327(14) 0.0290(14) 0.074(2) 0.0017(14) 0.0282(14) -0.0028(11)
O8 0.0558(18) 0.0441(16) 0.0235(14) 0.0064(12) 0.0053(13) 0.0047(14)
O10 0.0580(19) 0.0541(19) 0.0347(17) 0.0120(14) 0.0192(14) 0.0255(15)
O5 0.0369(15) 0.0232(14) 0.089(3) -0.0025(15) 0.0025(15) -0.0055(12)
O3 0.066(2) 0.0403(16) 0.0260(15) -0.0092(13) -0.0037(14) 0.0205(14)
O7 0.0414(16) 0.0377(16) 0.060(2) 0.0000(15) 0.0049(14) 0.0048(13)
O2 0.0475(16) 0.0398(15) 0.0447(18) 0.0065(13) 0.0296(14) 0.0095(13)
O9 0.060(2) 0.0428(17) 0.055(2) 0.0095(15) 0.0258(16) 0.0189(15)
N1 0.049(2) 0.0358(18) 0.0343(19) 0.0056(15) 0.0135(16) 0.0116(15)
C1 0.043(2) 0.0288(18) 0.0166(17) -0.0010(14) 0.0039(15) 0.0018(15)
C4 0.0384(19) 0.0254(17) 0.0191(17) -0.0048(14) 0.0076(14) -0.0040(14)
N2 0.042(2) 0.052(2) 0.053(2) -0.0080(19) 0.0196(18) -0.0046(17)
C6 0.052(2) 0.043(2) 0.027(2) -0.0013(18) 0.0079(18) -0.0028(19)
C8 0.0273(17) 0.0282(17) 0.040(2) -0.0045(16) 0.0180(16) -0.0058(14)
C10 0.0268(17) 0.0334(18) 0.033(2) -0.0068(15) 0.0147(15) -0.0084(14)
C12 0.0320(19) 0.044(2) 0.0213(18) 0.0048(16) 0.0032(14) 0.0074(16)
C14 0.040(2) 0.039(2) 0.037(2) -0.0059(18) 0.0191(17) -0.0114(17)
C16 0.0193(15) 0.0347(19) 0.031(2) -0.0048(16) 0.0072(14) -0.0024(14)
C18 0.0320(19) 0.057(3) 0.031(2) 0.003(2) 0.0107(16) -0.0082(19)
C20 0.033(2) 0.048(2) 0.046(3) -0.009(2) 0.0105(17) -0.0081(18)
C22 0.0232(17) 0.052(2) 0.030(2) -0.0099(18) 0.0107(15) -0.0060(16)
C24 0.0318(18) 0.0256(17) 0.036(2) -0.0026(15) 0.0125(15) -0.0033(15)
C26 0.046(2) 0.044(2) 0.030(2) -0.0003(18) 0.0086(18) 0.0013(19)
C28 0.043(2) 0.045(2) 0.025(2) 0.0052(17) 0.0092(16) 0.0088(18)
C30 0.042(2) 0.057(3) 0.029(2) 0.006(2) 0.0080(17) 0.009(2)
C32 0.043(2) 0.088(4) 0.034(2) 0.007(2) 0.011(2) -0.018(2)
C34 0.033(2) 0.041(2) 0.035(2) -0.0106(18) 0.0076(16) -0.0041(17)
C36 0.042(2) 0.059(3) 0.032(2) 0.016(2) 0.0175(18) 0.020(2)
C38 0.080(4) 0.064(3) 0.018(2) 0.005(2) 0.010(2) 0.000(3)
C40 0.064(3) 0.047(2) 0.048(3) -0.005(2) 0.032(2) -0.025(2)
C42 0.039(2) 0.0302(18) 0.034(2) -0.0084(16) 0.0157(17) -0.0083(16)
C44 0.060(3) 0.041(2) 0.052(3) 0.000(2) 0.013(2) -0.017(2)
C46 0.071(3) 0.060(3) 0.025(2) 0.007(2) -0.011(2) 0.003(3)
C47 0.044(3) 0.112(5) 0.038(3) -0.008(3) 0.011(2) -0.001(3)
C3 0.072(3) 0.034(2) 0.050(3) 0.006(2) 0.022(2) 0.010(2)
C25 0.074(4) 0.085(4) 0.028(2) -0.013(3) 0.013(2) -0.003(3)
C13 0.046(3) 0.065(3) 0.041(3) 0.008(2) -0.004(2) 0.003(2)
C27 0.036(2) 0.075(3) 0.036(2) 0.006(2) 0.0171(18) 0.002(2)
C7 0.058(3) 0.066(3) 0.089(5) -0.019(3) 0.030(3) -0.017(3)
C29 0.049(3) 0.071(4) 0.076(4) -0.014(3) 0.031(3) -0.034(3)
C15 0.112(5) 0.037(3) 0.073(4) 0.010(3) 0.047(4) 0.020(3)
C31 0.063(3) 0.080(4) 0.049(3) 0.039(3) 0.034(2) 0.038(3)
C2 0.027(2) 0.082(4) 0.071(4) -0.016(3) 0.013(2) -0.017(2)
C33 0.102(5) 0.069(4) 0.072(4) 0.046(3) 0.053(4) 0.054(4)
C17 0.038(3) 0.118(5) 0.046(3) 0.008(3) 0.015(2) -0.003(3)
C35 0.054(3) 0.082(4) 0.082(5) -0.023(4) 0.003(3) -0.037(3)
C9 0.041(2) 0.062(3) 0.041(3) -0.019(2) 0.0070(19) -0.005(2)
C37 0.079(4) 0.057(3) 0.100(5) -0.004(3) 0.007(4) -0.042(3)
C19 0.052(4) 0.150(7) 0.071(4) -0.021(5) 0.019(3) -0.041(4)
C39 0.056(3) 0.110(5) 0.056(4) -0.013(3) 0.029(3) -0.013(3)
C5 0.055(4) 0.131(6) 0.066(4) 0.055(4) 0.027(3) 0.046(4)
C41 0.038(2) 0.075(3) 0.051(3) -0.029(3) 0.021(2) -0.009(2)
C21 0.042(3) 0.170(8) 0.053(4) 0.042(5) 0.011(3) 0.018(4)
C43 0.079(4) 0.106(5) 0.045(3) -0.010(3) 0.038(3) -0.012(4)
C11 0.060(3) 0.129(6) 0.038(3) -0.009(3) 0.025(2) -0.026(4)
C45 0.056(3) 0.122(6) 0.056(4) -0.038(4) 0.035(3) -0.011(3)
C23 0.066(4) 0.106(6) 0.105(6) -0.037(5) 0.035(4) -0.038(4)

loop_
_atom_type_symbol
_atom_type_description
_atom_type_scat_dispersion_real
_atom_type_scat_dispersion_imag
_atom_type_scat_source
C C 0.0033 0.0016 'International Tables Vol C Tables 4.2.6.8 and 6.1.1.4'
H H 0.0000 0.0000 'International Tables Vol C Tables 4.2.6.8 and 6.1.1.4'
Cl Cl 0.1484 0.1585 'International Tables Vol C Tables 4.2.6.8 and 6.1.1.4'
Co Co 0.3494 0.9721 'International Tables Vol C Tables 4.2.6.8 and 6.1.1.4'
Er Er -0.2586 4.9576 'International Tables Vol C Tables 4.2.6.8 and 6.1.1.4'
N N 0.0061 0.0033 'International Tables Vol C Tables 4.2.6.8 and 6.1.1.4'
O O 0.0106 0.0060 'International Tables Vol C Tables 4.2.6.8 and 6.1.1.4'

loop_
_geom_angle_atom_site_label_1
_geom_angle_atom_site_label_2
_geom_angle_atom_site_label_3
_geom_angle
_geom_angle_site_symmetry_1
_geom_angle_site_symmetry_3
_geom_angle_publ_flag
O1 Er1 O1 72.61(9) . 3_666 ?
O1 Er1 O3 123.91(9) . 3_666 ?
O4 Er1 O1 73.77(10) . 3_666 ?
O4 Er1 O1 71.77(10) . . ?
O4 Er1 O6 136.15(9) . 3_666 ?
O4 Er1 O3 85.37(12) . 3_666 ?
O6 Er1 O1 74.90(10) 3_666 . ?
O6 Er1 O1 69.62(10) 3_666 3_666 ?
O6 Er1 O3 90.35(12) 3_666 3_666 ?
O8 Er1 O1 148.30(10) . 3_666 ?
O8 Er1 O1 78.02(10) . . ?
O8 Er1 O4 108.15(11) . . ?
O8 Er1 O6 91.62(12) . 3_666 ?
O8 Er1 O5 80.65(12) . . ?
O8 Er1 O3 157.61(11) . 3_666 ?
O8 Er1 O2 85.11(11) . . ?
O5 Er1 O1 140.82(12) . . ?
O5 Er1 O1 115.65(10) . 3_666 ?
O5 Er1 O4 146.85(11) . . ?
O5 Er1 O6 73.26(11) . 3_666 ?
O5 Er1 O3 78.58(12) . 3_666 ?
O5 Er1 O2 75.76(11) . . ?
O3 Er1 O1 51.74(9) 3_666 3_666 ?
O2 Er1 O1 133.79(10) . . ?
O2 Er1 O1 124.15(9) . 3_666 ?
O2 Er1 O4 73.35(9) . . ?
O2 Er1 O6 148.97(10) . 3_666 ?
O2 Er1 O3 81.77(11) . 3_666 ?
O10 Co1 O7 92.39(14) . . ?
O10 Co1 O9 149.44(13) . . ?
O10 Co1 N1 110.98(13) . . ?
O10 Co1 N2 83.80(14) . . ?
O7 Co1 N1 94.44(13) . . ?
O7 Co1 N2 169.97(15) . . ?
O9 Co1 O7 99.13(15) . . ?
O9 Co1 N1 96.31(13) . . ?
O9 Co1 N2 88.70(15) . . ?
N1 Co1 N2 78.38(15) . . ?
Er1 O1 Er1 107.39(9) . 3_666 ?
C4 O1 Er1 89.2(2) . 3_666 ?
C4 O1 Er1 162.8(3) . . ?
C8 O4 Er1 137.6(2) . . ?
C8 O6 Er1 138.7(2) . 3_666 ?
C12 O8 Er1 139.0(3) . . ?
C12 O10 Co1 128.8(3) . . ?
C24 O5 Er1 174.0(3) . . ?
C4 O3 Er1 98.1(2) . 3_666 ?
C24 O7 Co1 115.8(3) . . ?
C16 O2 Er1 154.1(3) . . ?
C16 O9 Co1 114.9(3) . . ?
C36 N1 Co1 114.5(3) . . ?
C3 N1 Co1 126.3(3) . . ?
C3 N1 C36 119.1(4) . . ?
C6 C1 C4 121.8(4) . . ?
C6 C1 C30 119.1(4) . . ?
C30 C1 C4 119.0(3) . . ?
O1 C4 Er1 64.76(19) . 3_666 ?
O1 C4 C1 120.2(3) . . ?
O3 C4 Er1 56.18(19) . 3_666 ?
O3 C4 O1 120.8(3) . . ?
O3 C4 C1 118.9(3) . . ?
C1 C4 Er1 171.0(2) . 3_666 ?
C27 N2 Co1 112.1(3) . . ?
C7 N2 Co1 128.7(4) . . ?
C7 N2 C27 119.0(5) . . ?
C1 C6 Cl03 119.7(3) . . ?
C1 C6 C38 121.0(4) . . ?
C38 C6 Cl03 119.3(4) . . ?
O4 C8 O6 126.2(3) . . ?
O4 C8 C10 118.1(3) . . ?
O6 C8 C10 115.6(3) . . ?
C14 C10 C8 117.1(3) . . ?
C14 C10 C20 117.7(3) . . ?
C20 C10 C8 125.2(4) . . ?
O8 C12 C28 118.3(4) . . ?
O10 C12 O8 126.2(4) . . ?
O10 C12 C28 115.5(4) . . ?
C10 C14 H14 119.5 . . ?
C40 C14 C10 121.0(4) . . ?
C40 C14 H14 119.5 . . ?
O2 C16 C22 117.7(3) . . ?
O9 C16 O2 122.7(4) . . ?
O9 C16 C22 119.5(3) . . ?
C22 C18 H18 119.4 . . ?
C32 C18 H18 119.4 . . ?
C32 C18 C22 121.2(5) . . ?
C10 C20 Cl05 123.3(3) . . ?
C2 C20 Cl05 116.3(4) . . ?
C2 C20 C10 120.4(4) . . ?
C18 C22 C16 116.4(3) . . ?
C18 C22 C41 117.8(4) . . ?
C41 C22 C16 125.7(4) . . ?
O5 C24 O7 122.5(4) . . ?
O5 C24 C42 117.6(3) . . ?
O7 C24 C42 119.9(3) . . ?
C28 C26 Cl04 119.2(3) . . ?
C25 C26 Cl04 120.0(4) . . ?
C25 C26 C28 120.8(4) . . ?
C26 C28 C12 122.9(4) . . ?
C26 C28 C47 117.9(4) . . ?
C47 C28 C12 119.1(4) . . ?
C1 C30 H30 120.2 . . ?
C1 C30 C13 119.7(4) . . ?
C13 C30 H30 120.2 . . ?
C18 C32 Cl07 119.5(4) . . ?
C11 C32 Cl07 119.4(4) . . ?
C11 C32 C18 121.1(6) . . ?
C42 C34 H34 119.5 . . ?
C9 C34 H34 119.5 . . ?
C9 C34 C42 121.0(4) . . ?
N1 C36 C27 117.2(4) . . ?
N1 C36 C31 122.0(5) . . ?
C31 C36 C27 120.8(5) . . ?
C6 C38 H38 120.3 . . ?
C46 C38 C6 119.3(5) . . ?
C46 C38 H38 120.3 . . ?
C14 C40 Cl09 119.3(4) . . ?
C29 C40 Cl09 120.1(4) . . ?
C29 C40 C14 120.6(5) . . ?
C34 C42 C24 116.8(3) . . ?
C44 C42 C24 125.3(4) . . ?
C44 C42 C34 117.9(4) . . ?
C42 C44 Cl08 123.0(4) . . ?
C42 C44 C37 120.6(5) . . ?
C37 C44 Cl08 116.4(4) . . ?
C38 C46 H46 120.0 . . ?
C13 C46 C38 119.9(4) . . ?
C13 C46 H46 120.0 . . ?
C28 C47 H47 119.6 . . ?
C39 C47 C28 120.9(5) . . ?
C39 C47 H47 119.6 . . ?
N1 C3 H3 118.9 . . ?
N1 C3 C15 122.2(5) . . ?
C15 C3 H3 118.9 . . ?
C26 C25 H25 119.8 . . ?
C43 C25 C26 120.4(5) . . ?
C43 C25 H25 119.8 . . ?
C30 C13 Cl0B 119.8(4) . . ?
C46 C13 Cl0B 119.3(4) . . ?
C46 C13 C30 120.9(5) . . ?
N2 C27 C36 117.7(4) . . ?
N2 C27 C17 122.2(5) . . ?
C17 C27 C36 120.1(5) . . ?
N2 C7 H7 118.7 . . ?
N2 C7 C23 122.5(6) . . ?
C23 C7 H7 118.7 . . ?
C40 C29 H29 120.5 . . ?
C2 C29 C40 118.9(4) . . ?
C2 C29 H29 120.5 . . ?
C3 C15 H15 120.6 . . ?
C33 C15 C3 118.8(6) . . ?
C33 C15 H15 120.6 . . ?
C36 C31 C5 117.5(6) . . ?
C33 C31 C36 117.6(5) . . ?
C33 C31 C5 124.8(5) . . ?
C20 C2 H2 119.4 . . ?
C29 C2 C20 121.2(5) . . ?
C29 C2 H2 119.4 . . ?
C15 C33 C31 120.3(5) . . ?
C15 C33 H33 119.8 . . ?
C31 C33 H33 119.8 . . ?
C27 C17 C21 117.7(6) . . ?
C19 C17 C27 116.6(6) . . ?
C19 C17 C21 125.6(6) . . ?
C9 C35 H35 120.3 . . ?
C9 C35 C37 119.5(5) . . ?
C37 C35 H35 120.3 . . ?
C34 C9 Cl06 119.4(4) . . ?
C35 C9 Cl06 120.2(4) . . ?
C35 C9 C34 120.4(5) . . ?
C44 C37 H37 119.7 . . ?
C35 C37 C44 120.6(5) . . ?
C35 C37 H37 119.7 . . ?
C17 C19 H19 119.6 . . ?
C23 C19 C17 120.8(6) . . ?
C23 C19 H19 119.6 . . ?
C47 C39 Cl0C 119.2(5) . . ?
C43 C39 Cl0C 120.2(4) . . ?
C43 C39 C47 120.6(5) . . ?
C31 C5 H5 119.0 . . ?
C21 C5 C31 122.1(6) . . ?
C21 C5 H5 119.0 . . ?
C22 C41 Cl0A 123.5(4) . . ?
C22 C41 C45 119.9(5) . . ?
C45 C41 Cl0A 116.6(4) . . ?
C17 C21 H21 119.2 . . ?
C5 C21 C17 121.7(6) . . ?
C5 C21 H21 119.2 . . ?
C25 C43 C39 119.4(5) . . ?
C25 C43 H43 120.3 . . ?
C39 C43 H43 120.3 . . ?
C32 C11 H11 120.2 . . ?
C32 C11 C45 119.6(5) . . ?
C45 C11 H11 120.2 . . ?
C41 C45 H45 119.8 . . ?
C11 C45 C41 120.4(5) . . ?
C11 C45 H45 119.8 . . ?
C7 C23 H23 120.6 . . ?
C19 C23 C7 118.9(7) . . ?
C19 C23 H23 120.6 . . ?

loop_
_geom_bond_atom_site_label_1
_geom_bond_atom_site_label_2
_geom_bond_distance
_geom_bond_site_symmetry_2
_geom_bond_publ_flag
Er1 O1 2.570(3) 3_666 ?
Er1 O1 2.327(2) . ?
Er1 O4 2.302(3) . ?
Er1 O6 2.311(3) 3_666 ?
Er1 O8 2.262(3) . ?
Er1 O5 2.272(3) . ?
Er1 O3 2.384(3) 3_666 ?
Er1 O2 2.297(3) . ?
Co1 O10 2.014(3) . ?
Co1 O7 2.016(3) . ?
Co1 O9 2.015(3) . ?
Co1 N1 2.076(3) . ?
Co1 N2 2.151(4) . ?
Cl03 C6 1.735(5) . ?
Cl04 C26 1.733(5) . ?
Cl05 C20 1.733(5) . ?
Cl06 C9 1.736(5) . ?
Cl07 C32 1.749(6) . ?
Cl08 C44 1.743(5) . ?
Cl09 C40 1.729(5) . ?
Cl0A C41 1.730(6) . ?
Cl0B C13 1.729(5) . ?
Cl0C C39 1.731(6) . ?
O1 C4 1.249(4) . ?
O4 C8 1.243(4) . ?
O6 C8 1.254(4) . ?
O8 C12 1.251(5) . ?
O10 C12 1.240(5) . ?
O5 C24 1.235(4) . ?
O3 C4 1.245(4) . ?
O7 C24 1.247(5) . ?
O2 C16 1.246(4) . ?
O9 C16 1.245(5) . ?
N1 C36 1.363(6) . ?
N1 C3 1.319(6) . ?
C1 C4 1.498(5) . ?
C1 C6 1.377(6) . ?
C1 C30 1.378(6) . ?
N2 C27 1.352(6) . ?
N2 C7 1.319(7) . ?
C6 C38 1.389(6) . ?
C8 C10 1.520(5) . ?
C10 C14 1.386(6) . ?
C10 C20 1.391(6) . ?
C12 C28 1.498(6) . ?
C14 H14 0.9300 . ?
C14 C40 1.378(5) . ?
C16 C22 1.501(5) . ?
C18 H18 0.9300 . ?
C18 C22 1.389(6) . ?
C18 C32 1.372(6) . ?
C20 C2 1.386(6) . ?
C22 C41 1.398(6) . ?
C24 C42 1.507(5) . ?
C26 C28 1.384(6) . ?
C26 C25 1.383(7) . ?
C28 C47 1.384(6) . ?
C30 H30 0.9300 . ?
C30 C13 1.385(6) . ?
C32 C11 1.364(8) . ?
C34 H34 0.9300 . ?
C34 C42 1.392(6) . ?
C34 C9 1.378(6) . ?
C36 C27 1.419(7) . ?
C36 C31 1.404(6) . ?
C38 H38 0.9300 . ?
C38 C46 1.371(7) . ?
C40 C29 1.378(7) . ?
C42 C44 1.383(6) . ?
C44 C37 1.387(7) . ?
C46 H46 0.9300 . ?
C46 C13 1.368(7) . ?
C47 H47 0.9300 . ?
C47 C39 1.376(7) . ?
C3 H3 0.9300 . ?
C3 C15 1.413(7) . ?
C25 H25 0.9300 . ?
C25 C43 1.368(8) . ?
C27 C17 1.415(7) . ?
C7 H7 0.9300 . ?
C7 C23 1.400(9) . ?
C29 H29 0.9300 . ?
C29 C2 1.361(8) . ?
C15 H15 0.9300 . ?
C15 C33 1.366(9) . ?
C31 C33 1.394(9) . ?
C31 C5 1.433(9) . ?
C2 H2 0.9300 . ?
C33 H33 0.9300 . ?
C17 C19 1.400(10) . ?
C17 C21 1.432(10) . ?
C35 H35 0.9300 . ?
C35 C9 1.368(8) . ?
C35 C37 1.370(9) . ?
C37 H37 0.9300 . ?
C19 H19 0.9300 . ?
C19 C23 1.353(10) . ?
C39 C43 1.369(8) . ?
C5 H5 0.9300 . ?
C5 C21 1.335(10) . ?
C41 C45 1.407(8) . ?
C21 H21 0.9300 . ?
C43 H43 0.9300 . ?
C11 H11 0.9300 . ?
C11 C45 1.368(9) . ?
C45 H45 0.9300 . ?
C23 H23 0.9300 . ?

loop_
_geom_torsion_atom_site_label_1
_geom_torsion_atom_site_label_2
_geom_torsion_atom_site_label_3
_geom_torsion_atom_site_label_4
_geom_torsion
_geom_torsion_site_symmetry_1
_geom_torsion_site_symmetry_2
_geom_torsion_site_symmetry_3
_geom_torsion_site_symmetry_4
_geom_torsion_publ_flag
Er1 O1 C4 Er1 -164.4(9) . . . 3_666 ?
Er1 O1 C4 O3 4.7(4) 3_666 . . . ?
Er1 O1 C4 O3 -159.7(7) . . . . ?
Er1 O1 C4 C1 -171.6(3) 3_666 . . . ?
Er1 O1 C4 C1 24.0(11) . . . . ?
Er1 O4 C8 O6 -16.6(7) . . . . ?
Er1 O4 C8 C10 165.4(3) . . . . ?
Er1 O6 C8 O4 13.8(7) 3_666 . . . ?
Er1 O6 C8 C10 -168.1(3) 3_666 . . . ?
Er1 O8 C12 O10 58.9(6) . . . . ?
Er1 O8 C12 C28 -119.8(4) . . . . ?
Er1 O3 C4 O1 -5.1(4) 3_666 . . . ?
Er1 O3 C4 C1 171.2(3) 3_666 . . . ?
Er1 O2 C16 O9 -81.4(7) . . . . ?
Er1 O2 C16 C22 101.7(6) . . . . ?
Co1 O10 C12 O8 -4.7(6) . . . . ?
Co1 O10 C12 C28 174.1(3) . . . . ?
Co1 O7 C24 O5 6.5(6) . . . . ?
Co1 O7 C24 C42 -176.2(3) . . . . ?
Co1 O9 C16 O2 1.3(5) . . . . ?
Co1 O9 C16 C22 178.1(3) . . . . ?
Co1 N1 C36 C27 2.8(5) . . . . ?
Co1 N1 C36 C31 -178.1(3) . . . . ?
Co1 N1 C3 C15 176.6(4) . . . . ?
Co1 N2 C27 C36 2.8(5) . . . . ?
Co1 N2 C27 C17 -177.2(4) . . . . ?
Co1 N2 C7 C23 174.9(5) . . . . ?
Cl03 C6 C38 C46 178.3(4) . . . . ?
Cl04 C26 C28 C12 3.3(6) . . . . ?
Cl04 C26 C28 C47 -179.6(4) . . . . ?
Cl04 C26 C25 C43 -179.3(5) . . . . ?
Cl05 C20 C2 C29 -176.3(4) . . . . ?
Cl07 C32 C11 C45 -179.7(4) . . . . ?
Cl08 C44 C37 C35 179.0(6) . . . . ?
Cl09 C40 C29 C2 177.0(4) . . . . ?
Cl0A C41 C45 C11 -179.4(5) . . . . ?
Cl0C C39 C43 C25 -178.8(5) . . . . ?
O4 C8 C10 C14 158.0(4) . . . . ?
O4 C8 C10 C20 -22.9(6) . . . . ?
O6 C8 C10 C14 -20.3(5) . . . . ?
O6 C8 C10 C20 158.8(4) . . . . ?
O8 C12 C28 C26 -95.1(5) . . . . ?
O8 C12 C28 C47 87.8(6) . . . . ?
O10 C12 C28 C26 86.0(5) . . . . ?
O10 C12 C28 C47 -91.1(5) . . . . ?
O5 C24 C42 C34 13.1(6) . . . . ?
O5 C24 C42 C44 -166.0(4) . . . . ?
O7 C24 C42 C34 -164.3(4) . . . . ?
O7 C24 C42 C44 16.6(6) . . . . ?
O2 C16 C22 C18 5.9(5) . . . . ?
O2 C16 C22 C41 -177.0(4) . . . . ?
O9 C16 C22 C18 -171.1(4) . . . . ?
O9 C16 C22 C41 6.0(6) . . . . ?
N1 C36 C27 N2 -3.8(6) . . . . ?
N1 C36 C27 C17 176.2(4) . . . . ?
N1 C36 C31 C33 1.1(7) . . . . ?
N1 C36 C31 C5 -177.4(4) . . . . ?
N1 C3 C15 C33 1.1(8) . . . . ?
C1 C6 C38 C46 -0.1(7) . . . . ?
C1 C30 C13 Cl0B -178.7(4) . . . . ?
C1 C30 C13 C46 1.9(8) . . . . ?
C4 C1 C6 Cl03 8.1(5) . . . . ?
C4 C1 C6 C38 -173.5(4) . . . . ?
C4 C1 C30 C13 172.7(4) . . . . ?
N2 C27 C17 C19 2.4(7) . . . . ?
N2 C27 C17 C21 -178.8(5) . . . . ?
N2 C7 C23 C19 0.8(10) . . . . ?
C6 C1 C4 O1 -121.1(4) . . . . ?
C6 C1 C4 O3 62.5(5) . . . . ?
C6 C1 C30 C13 -3.0(7) . . . . ?
C6 C38 C46 C13 -1.1(8) . . . . ?
C8 C10 C14 C40 -179.1(4) . . . . ?
C8 C10 C20 Cl05 -4.6(6) . . . . ?
C8 C10 C20 C2 177.8(4) . . . . ?
C10 C14 C40 Cl09 -178.7(3) . . . . ?
C10 C14 C40 C29 1.4(7) . . . . ?
C10 C20 C2 C29 1.5(8) . . . . ?
C12 C28 C47 C39 176.2(5) . . . . ?
C14 C10 C20 Cl05 174.5(3) . . . . ?
C14 C10 C20 C2 -3.1(6) . . . . ?
C14 C40 C29 C2 -3.1(8) . . . . ?
C16 C22 C41 Cl0A 3.5(6) . . . . ?
C16 C22 C41 C45 -175.5(4) . . . . ?
C18 C22 C41 Cl0A -179.4(3) . . . . ?
C18 C22 C41 C45 1.5(6) . . . . ?
C18 C32 C11 C45 0.2(8) . . . . ?
C20 C10 C14 C40 1.7(6) . . . . ?
C22 C18 C32 Cl07 -179.0(3) . . . . ?
C22 C18 C32 C11 1.1(7) . . . . ?
C22 C41 C45 C11 -0.3(8) . . . . ?
C24 C42 C44 Cl08 1.2(7) . . . . ?
C24 C42 C44 C37 -179.4(5) . . . . ?
C26 C28 C47 C39 -1.0(9) . . . . ?
C26 C25 C43 C39 -1.2(10) . . . . ?
C28 C26 C25 C43 -0.2(8) . . . . ?
C28 C47 C39 Cl0C 179.9(5) . . . . ?
C28 C47 C39 C43 -0.4(11) . . . . ?
C30 C1 C4 O1 63.3(5) . . . . ?
C30 C1 C4 O3 -113.1(5) . . . . ?
C30 C1 C6 Cl03 -176.2(3) . . . . ?
C30 C1 C6 C38 2.1(7) . . . . ?
C32 C18 C22 C16 175.4(4) . . . . ?
C32 C18 C22 C41 -1.9(6) . . . . ?
C32 C11 C45 C41 -0.6(9) . . . . ?
C34 C42 C44 Cl08 -177.9(3) . . . . ?
C34 C42 C44 C37 1.5(7) . . . . ?
C36 N1 C3 C15 -0.1(7) . . . . ?
C36 C27 C17 C19 -177.7(5) . . . . ?
C36 C27 C17 C21 1.2(7) . . . . ?
C36 C31 C33 C15 -0.2(8) . . . . ?
C36 C31 C5 C21 1.4(8) . . . . ?
C38 C46 C13 Cl0B -179.2(4) . . . . ?
C38 C46 C13 C30 0.2(8) . . . . ?
C40 C29 C2 C20 1.7(8) . . . . ?
C42 C34 C9 Cl06 179.7(3) . . . . ?
C42 C34 C9 C35 -0.8(7) . . . . ?
C42 C44 C37 C35 -0.5(10) . . . . ?
C47 C39 C43 C25 1.5(11) . . . . ?
C3 N1 C36 C27 179.9(4) . . . . ?
C3 N1 C36 C31 -1.0(6) . . . . ?
C3 C15 C33 C31 -0.9(8) . . . . ?
C25 C26 C28 C12 -175.8(4) . . . . ?
C25 C26 C28 C47 1.3(7) . . . . ?
C27 N2 C7 C23 -0.4(9) . . . . ?
C27 C36 C31 C33 -179.8(4) . . . . ?
C27 C36 C31 C5 1.6(7) . . . . ?
C27 C17 C19 C23 -2.0(9) . . . . ?
C27 C17 C21 C5 1.8(9) . . . . ?
C7 N2 C27 C36 178.9(5) . . . . ?
C7 N2 C27 C17 -1.2(7) . . . . ?
C31 C36 C27 N2 177.1(4) . . . . ?
C31 C36 C27 C17 -2.9(7) . . . . ?
C31 C5 C21 C17 -3.2(10) . . . . ?
C33 C31 C5 C21 -177.1(6) . . . . ?
C17 C19 C23 C7 0.6(11) . . . . ?
C9 C34 C42 C24 179.9(4) . . . . ?
C9 C34 C42 C44 -0.9(6) . . . . ?
C9 C35 C37 C44 -1.2(11) . . . . ?
C37 C35 C9 Cl06 -178.7(5) . . . . ?
C37 C35 C9 C34 1.9(9) . . . . ?
C19 C17 C21 C5 -179.4(6) . . . . ?
C5 C31 C33 C15 178.3(5) . . . . ?
C21 C17 C19 C23 179.2(6) . . . . ?
